data_4100028
_journal_name_full 'Journal of the American Chemical Society'
_journal_paper_doi 10.1021/ja050160g
_journal_year 2005
_chemical_formula_sum 'C35 H36 Co O2 P S Si'
_chemical_formula_weight 638.69
_space_group_IT_number 14
_symmetry_cell_setting monoclinic
_symmetry_space_group_name_Hall '-P 2yn'
_symmetry_space_group_name_H-M 'P 1 21/n 1'
_cell_angle_alpha 90.00
_cell_angle_beta 93.665(6)
_cell_angle_gamma 90.00
_cell_formula_units_Z 4
_cell_length_a 9.978(3)
_cell_length_b 17.896(6)
_cell_length_c 18.049(6)
_cell_measurement_temperature 218(2)
_cell_volume 3216.3(18)
_cod_depositor_comments
;
The following automatic conversions were performed:
'_symmetry_cell_setting' value 'Monoclinic' changed to 'monoclinic'
according to '/home/saulius/struct/CIF-dictionaries/cif_core.dic'
dictionary named 'cif_core.dic' version 2.4.1 from 2010-06-29.

Automatic conversion script
Id: cif_fix_enum 1527 2010-12-29 10:47:43Z saulius 
;
_cod_original_sg_symbol_H-M 'P 21/n'
_cod_database_code 4100028

loop_
_symmetry_equiv_pos_as_xyz
'x, y, z'
'-x+1/2, y+1/2, -z+1/2'
'-x, -y, -z'
'x-1/2, -y-1/2, z-1/2'

loop_
_atom_site_label
_atom_site_type_symbol
_atom_site_fract_x
_atom_site_fract_y
_atom_site_fract_z
_atom_site_U_iso_or_equiv
_atom_site_adp_type
_atom_site_occupancy
_atom_site_symmetry_multiplicity
_atom_site_calc_flag
_atom_site_refinement_flags
_atom_site_disorder_assembly
_atom_site_disorder_group
Co1 Co 0.05375(3) 0.932978(17) 0.228440(15) 0.03056(10) Uani 1 1 d . . .
P1 P 0.14691(6) 0.82215(3) 0.25766(3) 0.03190(15) Uani 1 1 d . . .
Si1 Si -0.26338(7) 0.88114(4) 0.41958(4) 0.04138(18) Uani 1 1 d . . .
S1 S -0.06924(5) 0.89196(3) 0.13125(3) 0.03261(14) Uani 1 1 d . . .
O1 O -0.14080(16) 0.82255(9) 0.14408(9) 0.0425(4) Uani 1 1 d . . .
O2 O 0.01117(16) 0.89244(10) 0.06580(8) 0.0447(4) Uani 1 1 d . . .
C1 C -0.0814(2) 0.91437(13) 0.29472(12) 0.0334(5) Uani 1 1 d . . .
C2 C -0.1608(2) 0.90408(14) 0.34237(13) 0.0399(6) Uani 1 1 d . . .
C3 C -0.1684(6) 0.9072(3) 0.5082(2) 0.0748(12) Uani 1 1 d . . .
C4 C -0.3029(3) 0.77919(18) 0.42008(18) 0.0541(7) Uani 1 1 d . . .
C5 C -0.4243(4) 0.9345(2) 0.4122(3) 0.0719(10) Uani 1 1 d . . .
C6 C -0.2007(2) 0.95925(13) 0.11133(12) 0.0334(5) Uani 1 1 d . . .
C7 C -0.1960(3) 1.00852(15) 0.05257(13) 0.0441(6) Uani 1 1 d . . .
C8 C -0.3040(3) 1.05585(16) 0.03655(15) 0.0498(7) Uani 1 1 d . . .
C9 C -0.4166(2) 1.05473(14) 0.07744(14) 0.0441(6) Uani 1 1 d . . .
C10 C -0.4174(3) 1.00572(15) 0.13677(14) 0.0454(6) Uani 1 1 d . . .
C11 C -0.3108(2) 0.95804(16) 0.15411(13) 0.0403(6) Uani 1 1 d . . .
C12 C -0.5346(3) 1.1059(2) 0.0600(2) 0.0616(9) Uani 1 1 d . . .
C13 C 0.0502(2) 0.73654(13) 0.23747(12) 0.0353(5) Uani 1 1 d . . .
C14 C -0.0679(3) 0.72648(16) 0.27263(15) 0.0471(6) Uani 1 1 d . . .
C15 C -0.1475(3) 0.66384(16) 0.25806(17) 0.0544(7) Uani 1 1 d . . .
C16 C -0.1109(3) 0.61157(17) 0.20707(17) 0.0547(8) Uani 1 1 d . . .
C17 C 0.0075(3) 0.62004(17) 0.17363(18) 0.0595(8) Uani 1 1 d . . .
C18 C 0.0877(3) 0.68180(16) 0.18828(16) 0.0507(7) Uani 1 1 d . . .
C19 C 0.1985(2) 0.80955(14) 0.35629(12) 0.0367(5) Uani 1 1 d . . .
C20 C 0.2613(3) 0.74256(16) 0.37858(14) 0.0451(6) Uani 1 1 d . . .
C21 C 0.3091(3) 0.73301(19) 0.45193(16) 0.0534(7) Uani 1 1 d . . .
C22 C 0.2942(3) 0.78891(19) 0.50297(16) 0.0545(8) Uani 1 1 d . . .
C23 C 0.2297(3) 0.8539(2) 0.48202(15) 0.0559(8) Uani 1 1 d . . .
C24 C 0.1817(3) 0.86471(18) 0.40914(14) 0.0470(6) Uani 1 1 d . . .
C25 C 0.3023(2) 0.80780(13) 0.21056(12) 0.0346(5) Uani 1 1 d . . .
C26 C 0.4274(2) 0.80245(15) 0.24823(14) 0.0432(6) Uani 1 1 d . . .
C27 C 0.5417(3) 0.79046(19) 0.20985(17) 0.0533(8) Uani 1 1 d . . .
C28 C 0.5319(3) 0.78177(17) 0.13408(16) 0.0529(7) Uani 1 1 d . . .
C29 C 0.4085(3) 0.78804(16) 0.09622(15) 0.0486(7) Uani 1 1 d . . .
C30 C 0.2947(3) 0.80241(15) 0.13342(13) 0.0425(6) Uani 1 1 d . . .
C31 C 0.2306(3) 0.98834(17) 0.26442(18) 0.0572(8) Uani 1 1 d . . .
C32 C 0.2174(3) 0.98793(17) 0.18609(17) 0.0543(7) Uani 1 1 d . . .
C33 C 0.1002(3) 1.02739(15) 0.16484(16) 0.0497(7) Uani 1 1 d . . .
C34 C 0.0388(3) 1.05008(16) 0.22840(17) 0.0528(7) Uani 1 1 d . . .
C35 C 0.1224(3) 1.02624(17) 0.29013(17) 0.0567(8) Uani 1 1 d . . .
H3A H -0.218(5) 0.898(2) 0.535(2) 0.111(18) Uiso 1 1 d . . .
H3B H -0.087(5) 0.887(3) 0.519(2) 0.13(2) Uiso 1 1 d . . .
H3C H -0.147(4) 0.961(2) 0.5061(18) 0.093(13) Uiso 1 1 d . . .
H4A H -0.223(3) 0.7502(17) 0.4219(15) 0.066(9) Uiso 1 1 d . . .
H4B H -0.359(3) 0.7600(19) 0.3735(19) 0.089(11) Uiso 1 1 d . . .
H4C H -0.348(3) 0.7691(17) 0.4591(17) 0.067(9) Uiso 1 1 d . . .
H5A H -0.483(4) 0.915(2) 0.445(2) 0.103(13) Uiso 1 1 d . . .
H5B H -0.407(4) 0.988(2) 0.4254(19) 0.097(13) Uiso 1 1 d . . .
H5C H -0.454(4) 0.932(2) 0.360(2) 0.100(14) Uiso 1 1 d . . .
H7 H -0.128(3) 1.0075(15) 0.0236(14) 0.053(8) Uiso 1 1 d . . .
H8 H -0.304(3) 1.0853(17) -0.0025(16) 0.067(9) Uiso 1 1 d . . .
H10 H -0.489(3) 1.0050(15) 0.1660(14) 0.054(8) Uiso 1 1 d . . .
H11 H -0.316(3) 0.9234(15) 0.1915(14) 0.050(8) Uiso 1 1 d . . .
H12A H -0.598(4) 1.096(2) 0.088(2) 0.090(13) Uiso 1 1 d . . .
H12B H -0.516(3) 1.157(2) 0.0771(18) 0.089(12) Uiso 1 1 d . . .
H12C H -0.558(4) 1.105(2) 0.012(2) 0.110(16) Uiso 1 1 d . . .
H14 H -0.094(3) 0.7610(16) 0.3103(14) 0.059(8) Uiso 1 1 d . . .
H15 H -0.225(3) 0.6597(18) 0.2812(17) 0.077(10) Uiso 1 1 d . . .
H16 H -0.159(3) 0.5724(17) 0.2014(15) 0.064(10) Uiso 1 1 d . . .
H17 H 0.028(3) 0.5849(17) 0.1384(16) 0.062(9) Uiso 1 1 d . . .
H18 H 0.162(3) 0.6922(19) 0.1624(17) 0.084(11) Uiso 1 1 d . . .
H20 H 0.273(2) 0.7033(14) 0.3412(13) 0.044(7) Uiso 1 1 d . . .
H21 H 0.351(3) 0.6903(16) 0.4602(15) 0.052(8) Uiso 1 1 d . . .
H22 H 0.326(3) 0.7847(16) 0.5521(16) 0.062(8) Uiso 1 1 d . . .
H23 H 0.212(3) 0.8905(16) 0.5136(15) 0.054(8) Uiso 1 1 d . . .
H24 H 0.142(2) 0.9068(14) 0.3950(12) 0.031(6) Uiso 1 1 d . . .
H26 H 0.439(2) 0.8074(13) 0.2987(13) 0.039(7) Uiso 1 1 d . . .
H27 H 0.614(3) 0.7892(17) 0.2303(15) 0.063(9) Uiso 1 1 d . . .
H28 H 0.615(3) 0.7786(19) 0.1089(17) 0.087(10) Uiso 1 1 d . . .
H29 H 0.404(2) 0.7853(15) 0.0459(14) 0.048(7) Uiso 1 1 d . . .
H30 H 0.212(3) 0.8038(14) 0.1077(13) 0.048(7) Uiso 1 1 d . . .
H31 H 0.300(3) 0.9643(18) 0.2905(16) 0.069(9) Uiso 1 1 d . . .
H32 H 0.276(3) 0.9622(16) 0.1543(15) 0.061(8) Uiso 1 1 d . . .
H33 H 0.064(3) 1.0335(16) 0.1159(16) 0.064(9) Uiso 1 1 d . . .
H34 H -0.035(3) 1.0745(16) 0.2307(16) 0.062(9) Uiso 1 1 d . . .
H35 H 0.096(3) 1.0318(18) 0.3303(16) 0.068(10) Uiso 1 1 d . . .

loop_
_atom_site_aniso_label
_atom_site_aniso_U_11
_atom_site_aniso_U_22
_atom_site_aniso_U_33
_atom_site_aniso_U_23
_atom_site_aniso_U_13
_atom_site_aniso_U_12
Co1 0.02607(17) 0.03684(19) 0.02839(17) 0.00024(12) -0.00110(12) -0.00363(13)
P1 0.0255(3) 0.0404(3) 0.0293(3) 0.0018(2) -0.0017(2) -0.0006(2)
Si1 0.0418(4) 0.0500(4) 0.0331(4) 0.0024(3) 0.0085(3) 0.0019(3)
S1 0.0284(3) 0.0415(3) 0.0274(3) -0.0020(2) -0.0029(2) 0.0026(2)
O1 0.0397(9) 0.0414(10) 0.0445(10) -0.0020(7) -0.0108(7) -0.0038(8)
O2 0.0395(9) 0.0636(12) 0.0311(9) -0.0050(8) 0.0025(7) 0.0117(8)
C1 0.0325(12) 0.0386(13) 0.0284(11) 0.0001(9) -0.0039(9) -0.0001(10)
C2 0.0375(13) 0.0472(15) 0.0350(13) -0.0003(11) 0.0023(10) -0.0001(11)
C3 0.097(3) 0.089(3) 0.0383(18) -0.0034(18) 0.0059(19) -0.018(3)
C4 0.0557(19) 0.0584(19) 0.0483(18) 0.0114(14) 0.0051(15) -0.0004(16)
C5 0.054(2) 0.069(3) 0.095(3) 0.017(2) 0.027(2) 0.0135(18)
C6 0.0292(11) 0.0427(13) 0.0277(11) -0.0020(10) -0.0029(9) 0.0028(10)
C7 0.0378(14) 0.0604(18) 0.0345(13) 0.0076(12) 0.0056(11) 0.0093(12)
C8 0.0483(16) 0.0566(18) 0.0446(15) 0.0136(13) 0.0040(12) 0.0134(13)
C9 0.0355(13) 0.0455(15) 0.0504(15) -0.0023(12) -0.0028(11) 0.0074(11)
C10 0.0307(13) 0.0582(17) 0.0478(15) -0.0031(12) 0.0064(11) 0.0020(12)
C11 0.0328(13) 0.0523(16) 0.0357(13) 0.0039(12) 0.0021(10) -0.0011(11)
C12 0.0464(18) 0.064(2) 0.074(2) 0.0032(18) 0.0017(17) 0.0206(16)
C13 0.0314(12) 0.0354(13) 0.0380(12) 0.0029(10) -0.0051(10) 0.0015(10)
C14 0.0445(15) 0.0431(16) 0.0545(16) -0.0010(12) 0.0095(12) -0.0017(12)
C15 0.0439(16) 0.0503(18) 0.070(2) 0.0037(14) 0.0090(14) -0.0092(13)
C16 0.0558(18) 0.0412(17) 0.0654(19) 0.0017(14) -0.0082(15) -0.0109(14)
C17 0.0614(19) 0.0492(18) 0.068(2) -0.0183(15) 0.0064(15) -0.0040(15)
C18 0.0465(16) 0.0484(17) 0.0577(17) -0.0071(13) 0.0057(13) -0.0015(13)
C19 0.0271(12) 0.0502(15) 0.0323(12) 0.0090(11) -0.0021(9) -0.0038(10)
C20 0.0391(14) 0.0516(17) 0.0439(15) 0.0099(12) -0.0026(11) -0.0058(12)
C21 0.0429(16) 0.061(2) 0.0543(17) 0.0259(15) -0.0087(13) -0.0042(14)
C22 0.0447(16) 0.079(2) 0.0385(15) 0.0204(15) -0.0080(12) -0.0134(15)
C23 0.0564(18) 0.076(2) 0.0339(15) -0.0007(15) -0.0049(12) -0.0062(16)
C24 0.0441(15) 0.0578(18) 0.0383(14) 0.0046(13) -0.0043(11) 0.0040(14)
C25 0.0299(12) 0.0389(13) 0.0350(12) 0.0005(10) 0.0013(9) -0.0008(10)
C26 0.0330(13) 0.0592(17) 0.0370(14) 0.0047(12) -0.0008(10) -0.0042(12)
C27 0.0261(14) 0.076(2) 0.0578(18) 0.0067(15) -0.0007(13) -0.0001(14)
C28 0.0395(15) 0.0632(19) 0.0577(18) 0.0025(14) 0.0152(13) 0.0041(14)
C29 0.0455(16) 0.0591(18) 0.0420(15) -0.0021(13) 0.0079(12) 0.0033(13)
C30 0.0340(13) 0.0540(16) 0.0391(14) 0.0003(11) -0.0006(11) 0.0025(12)
C31 0.0422(16) 0.0522(18) 0.074(2) 0.0085(15) -0.0197(15) -0.0164(14)
C32 0.0420(16) 0.0526(18) 0.070(2) -0.0035(14) 0.0164(14) -0.0189(13)
C33 0.0557(17) 0.0441(16) 0.0486(16) 0.0087(13) -0.0011(13) -0.0183(13)
C34 0.0526(18) 0.0331(15) 0.073(2) -0.0020(13) 0.0069(15) -0.0030(13)
C35 0.074(2) 0.0506(18) 0.0447(17) -0.0116(14) 0.0013(16) -0.0234(16)
